data_2012032
loop_
_publ_author_name
'Low, John N.'
'Arranz, Paloma'
'Cobo, Justo'
'Fontecha, M. Angeles'
'Godino, M. Luz'
'L\'opez, Rafael'
'Cannon, Debbie'
'Quesada, Antonio'
'Glidewell, Christopher'

_publ_section_title
;Bis[<i>N</i>-(6-amino-3,4-dihydro-3-methyl-5-nitroso-4-oxopyrimidin-2-yl)glycylglycinato]triaquacalcium:
 coordination polymer chains linked by hydrogen bonds
;
_journal_issue 6
_journal_name_full 'Acta Crystallographica Section C'
_journal_page_first 680
_journal_page_last 682
_journal_paper_doi 10.1107/S0108270101004267
_journal_volume 57
_journal_year 2001
_chemical_formula_iupac '[Ca (C9 H11 N6 O5)2 (H2 O1)3]'
_chemical_formula_moiety 'C18 H28 Ca N12 O13'
_chemical_formula_sum 'C18 H28 Ca N12 O13'
_chemical_formula_weight 660.60
_chemical_name_systematic
;
Triaqua-bis[N-(6-amino-3,4-dihydro-3-methyl-5-nitroso-4-oxopyrimidin-2-
yl)glycylglycinato]calcium
;
_space_group_IT_number 15
_symmetry_cell_setting monoclinic
_symmetry_space_group_name_Hall '-C 2yc'
_symmetry_space_group_name_H-M 'C 1 2/c 1'
_cell_angle_alpha 90
_cell_angle_beta 96.418(5)
_cell_angle_gamma 90
_cell_formula_units_Z 4
_cell_length_a 12.7815(7)
_cell_length_b 7.7010(7)
_cell_length_c 26.271(2)
_cell_measurement_reflns_used 2553
_cell_measurement_temperature 150(2)
_cell_measurement_theta_max 26.3
_cell_measurement_theta_min 1.6
_cell_volume 2569.7(3)
_computing_cell_refinement 'DENZO-SMN (Otwinowski & Minor, 1997)'
_computing_data_collection 'KappaCCD Server Software (Nonius, 1997)'
_computing_data_reduction DENZO-SMN
_computing_molecular_graphics 'PLATON (Spek, 2001)'
_computing_publication_material 'SHELXL97 (Sheldrick, 1997) PRPKAPPA (Ferguson,  1999)'
_computing_structure_refinement 'SHELXL97 (Sheldrick, 1997)'
_computing_structure_solution 'SHELXS97 (Sheldrick, 1997)'
_diffrn_ambient_temperature 150(2)
_diffrn_measured_fraction_theta_full .98
_diffrn_measured_fraction_theta_max .98
_diffrn_measurement_device_type KappaCCD
_diffrn_measurement_method '\f scans, and \w scans with \k offsets'
_diffrn_radiation_monochromator graphite
_diffrn_radiation_source 'fine-focus sealed X-ray tube'
_diffrn_radiation_type MoK\a
_diffrn_radiation_wavelength .71073
_diffrn_reflns_av_R_equivalents .090
_diffrn_reflns_av_sigmaI/netI .073
_diffrn_reflns_limit_h_max 15
_diffrn_reflns_limit_h_min -15
_diffrn_reflns_limit_k_max 9
_diffrn_reflns_limit_k_min -9
_diffrn_reflns_limit_l_max 32
_diffrn_reflns_limit_l_min -32
_diffrn_reflns_number 17345
_diffrn_reflns_theta_full 26.3
_diffrn_reflns_theta_max 26.3
_diffrn_reflns_theta_min 1.6
_diffrn_standards_decay_% negligible
_exptl_absorpt_coefficient_mu .338
_exptl_absorpt_correction_T_max .997
_exptl_absorpt_correction_T_min .951
_exptl_absorpt_correction_type multi-scan
_exptl_absorpt_process_details ')SORTAV; Blessing, 1995, 1997)'
_exptl_crystal_colour colourless
_exptl_crystal_density_diffrn 1.708
_exptl_crystal_density_method 'not measured'
_exptl_crystal_description plate
_exptl_crystal_F_000 1376
_exptl_crystal_size_max .15
_exptl_crystal_size_mid .075
_exptl_crystal_size_min .01
_refine_diff_density_max .32
_refine_diff_density_min -.36
_refine_ls_extinction_method none
_refine_ls_goodness_of_fit_ref 1.00
_refine_ls_hydrogen_treatment constr
_refine_ls_matrix_type full
_refine_ls_number_parameters 214
_refine_ls_number_reflns 2553
_refine_ls_number_restraints 0
_refine_ls_restrained_S_all 1.00
_refine_ls_R_factor_all .096
_refine_ls_R_factor_gt .049
_refine_ls_shift/su_max <0.001
_refine_ls_shift/su_mean .000
_refine_ls_structure_factor_coef Fsqd
_refine_ls_weighting_details 'w = 1/[\s^2^(Fo^2^)+(0.0683P)^2^+1.8308P] where P = (Fo^2^+2Fc^2^)/3'
_refine_ls_weighting_scheme calc
_refine_ls_wR_factor_ref .135
_reflns_number_gt 1641
_reflns_number_total 2553
_reflns_threshold_expression I>2\s(I)
_cod_data_source_file gg1048.cif
_cod_data_source_block II
_cod_depositor_comments
;
The following automatic conversions were performed:

'_exptl_absorpt_correction_type' value 'Multi-scan' changed to
'multi-scan' according to
/home/saulius/struct/CIF-dictionaries/cif_core.dic dictionary named
'cif_core.dic' version 2.4.1 from 2010-06-29.

Automatic conversion script
Id: cif_fix_values 1715 2011-07-08 13:25:40Z adriana 
;
_cod_original_cell_volume 2569.7(4)
_cod_original_sg_symbol_H-M 'C 2/c'
_cod_database_code 2012032
_cod_database_fobs_code 2012032

loop_
_symmetry_equiv_pos_as_xyz
'x, y, z'
'-x, y, -z+1/2'
'x+1/2, y+1/2, z'
'-x+1/2, y+1/2, -z+1/2'
'-x, -y, -z'
'x, -y, z-1/2'
'-x+1/2, -y+1/2, -z'
'x+1/2, -y+1/2, z-1/2'

loop_
_atom_site_label
_atom_site_fract_x
_atom_site_fract_y
_atom_site_fract_z
_atom_site_U_iso_or_equiv
_atom_site_adp_type
_atom_site_calc_flag
_atom_site_refinement_flags
_atom_site_occupancy
_atom_site_disorder_assembly
_atom_site_disorder_group
_atom_site_type_symbol
Ca1 .5000 .26170(14) .2500 .0340(3) Uani d S 1 . . Ca
N1 .71309(17) .0713(3) .04356(9) .0232(6) Uani d . 1 . . N
C2 .80029(19) .0093(4) .07061(11) .0211(6) Uani d . 1 . . C
N21 .81256(17) .0356(3) .12074(9) .0235(6) Uani d . 1 . . N
H21 .8675 -.0102 .1391 .028 Uiso calc R 1 . . H
O21 .57497(16) .1272(3) .18061(9) .0366(6) Uani d . 1 . . O
C21 .7382(2) .1377(4) .14670(11) .0247(7) Uani d . 1 . . C
H21A .7176 .2406 .1253 .030 Uiso calc R 1 . . H
H21B .7752 .1804 .1794 .030 Uiso calc R 1 . . H
N22 .62534(18) -.1190(3) .14391(9) .0250(6) Uani d . 1 . . N
H22A .6735 -.1674 .1271 .030 Uiso calc R 1 . . H
C22 .6389(2) .0455(4) .15817(11) .0235(7) Uani d . 1 . . C
C23 .5362(2) -.2237(4) .15430(12) .0280(7) Uani d . 1 . . C
H23A .5035 -.2745 .1217 .034 Uiso calc R 1 . . H
H23B .4832 -.1477 .1678 .034 Uiso calc R 1 . . H
C24 .5645(2) -.3702(4) .19252(11) .0239(7) Uani d . 1 . . C
O22 .64762(16) -.3587(3) .22229(9) .0432(6) Uani d . 1 . . O
O23 .49875(14) -.4923(3) .19159(7) .0271(5) Uani d . 1 . . O
N3 .87758(16) -.0826(3) .04927(9) .0207(5) Uani d . 1 . . N
C3 .9703(2) -.1513(4) .08167(11) .0282(7) Uani d . 1 . . C
H3A 1.0202 -.0568 .0908 .042 Uiso calc R 1 . . H
H3B 1.0043 -.2409 .0628 .042 Uiso calc R 1 . . H
H3C .9478 -.2019 .1129 .042 Uiso calc R 1 . . H
C4 .8704(2) -.1138(4) -.00318(11) .0225(7) Uani d . 1 . . C
O4 .94132(14) -.1910(3) -.02184(8) .0281(5) Uani d . 1 . . O
C5 .7752(2) -.0524(4) -.03337(11) .0210(6) Uani d . 1 . . C
N5 .76720(18) -.0941(3) -.08314(9) .0274(6) Uani d . 1 . . N
O5 .68578(15) -.0401(3) -.11212(8) .0350(6) Uani d . 1 . . O
C6 .6993(2) .0414(4) -.00688(11) .0222(6) Uani d . 1 . . C
N6 .61208(17) .0987(3) -.03334(10) .0300(6) Uani d . 1 . . N
H6A .5649 .1548 -.0177 .036 Uiso calc R 1 . . H
H6B .6012 .0807 -.0666 .036 Uiso calc R 1 . . H
O1 .3833(3) -.0182(6) .22220(19) .0398(11) Uani d PD .50 . . O
H1AW .3638 -.1157 .2375 .048 Uiso d PD .50 . . H
H1BW .3286 .0123 .2006 .048 Uiso d PD .50 . . H
O2 .6553(3) .1986(6) .29770(16) .0276(10) Uani d PD .50 . . O
H2AW .7164 .1892 .2864 .033 Uiso d PD .50 . . H
H2BW .6535 .1404 .3252 .033 Uiso d PD .50 . . H
O3 .3257(3) .3417(6) .22504(19) .0392(12) Uani d PD .50 . . O
H3AW .3247 .4461 .2395 .047 Uiso d PD .50 . . H
H3BW .2620 .2978 .2262 .047 Uiso d PD .50 . . H

loop_
_atom_site_aniso_label
_atom_site_aniso_U_11
_atom_site_aniso_U_22
_atom_site_aniso_U_33
_atom_site_aniso_U_12
_atom_site_aniso_U_13
_atom_site_aniso_U_23
Ca1 .0218(5) .0597(7) .0204(5) .000 .0022(3) .000
N1 .0210(12) .0223(14) .0265(14) .0006(10) .0037(10) -.0018(11)
C2 .0208(14) .0181(16) .0244(17) -.0019(11) .0034(11) .0021(13)
N21 .0234(12) .0216(14) .0255(14) .0006(10) .0023(10) .0024(11)
O21 .0330(12) .0258(13) .0532(15) .0019(10) .0148(10) -.0049(11)
C21 .0299(16) .0206(17) .0241(16) -.0027(12) .0054(12) -.0004(13)
N22 .0269(13) .0185(15) .0304(15) -.0013(10) .0068(10) .0004(11)
C22 .0254(15) .0223(18) .0223(16) .0034(12) .0006(12) .0034(13)
C23 .0228(15) .0246(18) .0359(18) -.0032(12) .0002(12) .0023(14)
C24 .0247(16) .0283(18) .0196(16) -.0002(13) .0063(12) -.0026(13)
O22 .0295(12) .0566(17) .0406(14) -.0149(11) -.0089(10) .0194(12)
O23 .0316(11) .0249(12) .0246(12) -.0058(9) .0028(8) .0007(9)
N3 .0190(12) .0206(14) .0221(13) .0017(9) .0009(9) .0010(10)
C3 .0283(16) .0289(18) .0258(17) .0086(13) -.0038(12) -.0006(14)
C4 .0219(15) .0191(16) .0266(17) -.0019(12) .0034(12) .0009(13)
O4 .0257(11) .0316(13) .0275(12) .0082(9) .0049(8) -.0006(10)
C5 .0211(14) .0174(16) .0244(17) -.0006(11) .0023(11) -.0021(13)
N5 .0286(13) .0243(15) .0284(15) .0000(10) -.0006(11) .0021(12)
O5 .0367(12) .0357(14) .0296(13) .0035(10) -.0092(9) -.0003(10)
C6 .0216(14) .0173(16) .0275(17) -.0014(11) .0015(11) .0015(13)
N6 .0251(13) .0320(16) .0317(15) .0088(11) -.0016(11) -.0011(12)
O1 .042(3) .036(3) .039(3) -.006(2) -.003(2) .000(2)
O2 .019(2) .038(3) .026(2) .0005(18) .0038(16) .013(2)
O3 .030(2) .037(3) .049(3) -.005(2) -.002(2) .000(3)

loop_
_atom_type_symbol
_atom_type_description
_atom_type_scat_dispersion_real
_atom_type_scat_dispersion_imag
_atom_type_scat_source
C C .0033 .0016 'International Tables Vol C Tables 4.2.6.8 and 6.1.1.4'
H H .0000 .0000 'International Tables Vol C Tables 4.2.6.8 and 6.1.1.4'
K K .2009 .2494 'International Tables Vol C Tables 4.2.6.8 and 6.1.1.4'
N N .0061 .0033 'International Tables Vol C Tables 4.2.6.8 and 6.1.1.4'
O O .0106 .0060 'International Tables Vol C Tables 4.2.6.8 and 6.1.1.4'

loop_
_geom_angle_atom_site_label_1
_geom_angle_atom_site_label_2
_geom_angle_atom_site_label_3
_geom_angle_site_symmetry_1
_geom_angle_site_symmetry_3
_geom_angle
_geom_angle_publ_flag
O21 Ca1 O21 . 2_655 128.61(11) y
O23 Ca1 O23 1_565 2_665 77.97(10) y
O21 Ca1 O23 . 1_565 80.29(7) y
O21 Ca1 O23 . 2_665 147.44(7) y
O1 Ca1 O2 . . 113.79(16) y
O1 Ca1 O3 . . 69.53(15) y
O2 Ca1 O3 . . 163.04(16) y
O21 Ca1 O1 . . 72.63(12) y
O21 Ca1 O2 . . 85.89(12) y
O21 Ca1 O3 . . 110.60(13) y
O23 Ca1 O1 1_565 . 119.34(11) y
O23 Ca1 O2 1_565 . 117.14(12) y
O23 Ca1 O3 1_565 . 71.28(13) y
O2 Ca1 O21 2_655 . 83.50(11) ?
O3 Ca1 O21 2_655 . 82.93(13) ?
O2 Ca1 O21 . 2_655 83.50(11) ?
O3 Ca1 O21 . 2_655 82.93(13) ?
O2 Ca1 O23 2_655 1_565 82.83(12) ?
O3 Ca1 O23 2_655 1_565 84.87(13) ?
O21 Ca1 O23 2_655 1_565 147.44(7) ?
O2 Ca1 O23 . 2_665 82.83(12) ?
O3 Ca1 O23 . 2_665 84.87(13) ?
O21 Ca1 O1 2_655 . 66.43(12) ?
O23 Ca1 O1 2_665 . 139.65(11) ?
O21 Ca1 O1 . 2_655 66.43(12) ?
O23 Ca1 O1 1_565 2_655 139.65(11) ?
C6 N1 C2 . . 118.3(2) ?
N21 C2 N1 . . 118.1(2) ?
N21 C2 N3 . . 118.1(2) ?
N1 C2 N3 . . 123.8(3) ?
C2 N21 C21 . . 122.4(2) ?
C2 N21 H21 . . 118.8 ?
C21 N21 H21 . . 118.8 ?
C22 O21 Ca1 . . 158.5(2) ?
N21 C21 C22 . . 116.4(2) ?
N21 C21 H21A . . 108.2 ?
C22 C21 H21A . . 108.2 ?
N21 C21 H21B . . 108.2 ?
C22 C21 H21B . . 108.2 ?
H21A C21 H21B . . 107.3 ?
C22 N22 C23 . . 124.0(2) ?
C22 N22 H22A . . 118.0 ?
C23 N22 H22A . . 118.0 ?
O21 C22 N22 . . 123.3(3) ?
O21 C22 C21 . . 118.1(3) ?
N22 C22 C21 . . 118.5(3) ?
N22 C23 C24 . . 113.7(2) ?
N22 C23 H23A . . 108.8 ?
C24 C23 H23A . . 108.8 ?
N22 C23 H23B . . 108.8 ?
C24 C23 H23B . . 108.8 ?
H23A C23 H23B . . 107.7 ?
O22 C24 O23 . . 125.7(3) ?
O22 C24 C23 . . 118.8(3) ?
O23 C24 C23 . . 115.5(2) ?
C24 O23 Ca1 . 1_545 127.65(17) ?
C2 N3 C4 . . 121.2(2) ?
C2 N3 C3 . . 120.8(2) ?
C4 N3 C3 . . 117.9(2) ?
N3 C3 H3A . . 109.5 ?
N3 C3 H3B . . 109.5 ?
H3A C3 H3B . . 109.5 ?
N3 C3 H3C . . 109.5 ?
H3A C3 H3C . . 109.5 ?
H3B C3 H3C . . 109.5 ?
O4 C4 N3 . . 120.5(2) ?
O4 C4 C5 . . 123.2(3) ?
N3 C4 C5 . . 116.3(2) ?
N5 C5 C6 . . 127.3(2) ?
N5 C5 C4 . . 115.0(2) ?
C6 C5 C4 . . 117.7(2) ?
O5 N5 C5 . . 117.9(2) ?
N6 C6 N1 . . 118.3(3) ?
N6 C6 C5 . . 119.0(3) ?
N1 C6 C5 . . 122.7(2) ?
C6 N6 H6A . . 120.0 ?
C6 N6 H6B . . 120.0 ?
H6A N6 H6B . . 120.0 ?
Ca1 O1 H1AW . . 136 ?
Ca1 O1 H1BW . . 110 ?
H1AW O1 H1BW . . 106 ?
Ca1 O2 H2AW . . 126 ?
Ca1 O2 H2BW . . 118 ?
H2AW O2 H2BW . . 111 ?
Ca1 O3 H3AW . . 100 ?
Ca1 O3 H3BW . . 138 ?
H3AW O3 H3BW . . 106 ?

loop_
_geom_bond_atom_site_label_1
_geom_bond_atom_site_label_2
_geom_bond_site_symmetry_2
_geom_bond_distance
_geom_bond_publ_flag
Ca1 O1 . 2.676(4) y
Ca1 O2 . 2.278(4) y
Ca1 O3 . 2.334(4) y
Ca1 O21 . 2.388(2) y
Ca1 O23 1_565 2.437(2) y
Ca1 O1 2_655 2.676(4) ?
Ca1 O2 2_655 2.278(4) ?
Ca1 O3 2_655 2.334(4) ?
Ca1 O21 2_655 2.388(2) ?
Ca1 O23 2_665 2.437(2) ?
N1 C2 . 1.341(3) y
C2 N3 . 1.384(3) y
N3 C4 . 1.392(4) y
C4 C5 . 1.455(4) y
C5 C6 . 1.449(4) y
C6 N1 . 1.337(4) y
C2 N21 . 1.324(4) y
N3 C3 . 1.477(3) y
C4 O4 . 1.231(3) y
C5 N5 . 1.339(4) y
N5 O5 . 1.288(3) y
C6 N6 . 1.322(3) y
N21 C21 . 1.460(4) y
C21 C22 . 1.513(4) y
C22 O21 . 1.232(3) y
C22 N22 . 1.327(4) y
N22 C23 . 1.447(4) y
C23 C24 . 1.526(4) y
C24 O22 . 1.250(3) y
C24 O23 . 1.260(3) y
N21 H21 . .88 ?
C21 H21A . .99 ?
C21 H21B . .99 ?
N22 H22A . .88 ?
C23 H23A . .99 ?
C23 H23B . .99 ?
C3 H3A . .98 ?
C3 H3B . .98 ?
C3 H3C . .98 ?
N6 H6A . .88 ?
N6 H6B . .88 ?
O1 H1AW . .90 ?
O1 H1BW . .88 ?
O2 H2AW . .87 ?
O2 H2BW . .85 ?
O3 H3AW . .89 ?
O3 H3BW . .89 ?

loop_
_geom_hbond_atom_site_label_D
_geom_hbond_atom_site_label_H
_geom_hbond_atom_site_label_A
_geom_hbond_site_symmetry_A
_geom_hbond_distance_DH
_geom_hbond_distance_HA
_geom_hbond_distance_DA
_geom_hbond_angle_DHA
_geom_hbond_publ_flag
O1 H1AW O22 2_655 .90 2.16 3.048(5) 168 y
O1 H1BW O5 5_655 .88 2.32 2.962(5) 130 y
O2 H2AW O22 4_655 .87 1.82 2.667(4) 166 y
O2 H2BW O5 6_556 .85 1.82 2.655(5) 164 y
O3 H3AW O22 2_665 .89 1.82 2.692(5) 166 y
O3 H3BW O22 3_455 .89 1.89 2.744(5) 162 y
N6 H6B O5 . .88 1.94 2.598(3) 131 y
N6 H6A O4 3_455 .88 1.97 2.761(3) 149 y
N21 H21 O23 3_555 .88 2.05 2.861(3) 152 y
N22 H22A N5 7_645 .88 2.34 3.132(3) 150 y

loop_
_geom_torsion_atom_site_label_1
_geom_torsion_atom_site_label_2
_geom_torsion_atom_site_label_3
_geom_torsion_atom_site_label_4
_geom_torsion_site_symmetry_1
_geom_torsion_site_symmetry_4
_geom_torsion
_geom_torsion_publ_flag
C6 N1 C2 N21 . . -178.5(2) ?
C6 N1 C2 N3 . . .6(4) ?
N1 C2 N21 C21 . . -3.8(4) ?
O2 Ca1 O21 C22 2_655 . -150.5(6) ?
O2 Ca1 O21 C22 . . 7.2(6) ?
O3 Ca1 O21 C22 2_655 . 39.7(6) ?
O3 Ca1 O21 C22 . . -168.7(5) ?
O21 Ca1 O21 C22 2_655 . -71.1(5) ?
O23 Ca1 O21 C22 1_565 . 125.7(5) ?
O23 Ca1 O21 C22 2_665 . 77.0(6) ?
O1 Ca1 O21 C22 . . -109.3(6) ?
O1 Ca1 O21 C22 2_655 . -31.0(5) ?
Ca1 O21 C22 N22 . . 102.7(5) ?
Ca1 O21 C22 C21 . . -76.9(6) ?
C23 N22 C22 O21 . . -2.1(4) ?
N21 C21 C22 O21 . . 179.1(2) ?
N3 C2 N21 C21 . . 177.1(2) y
C2 N21 C21 C22 . . 80.8(3) y
N21 C21 C22 N22 . . -.5(4) y
C21 C22 N22 C23 . . 177.5(3) y
C22 N22 C23 C24 . . -111.7(3) y
N22 C23 C24 O22 . . 21.3(4) y
N22 C23 C24 O23 . . -160.1(2) y
O22 C24 O23 Ca1 . 1_545 4.9(4) ?
C23 C24 O23 Ca1 . 1_545 -173.51(18) ?
N21 C2 N3 C4 . . -179.4(2) ?
N1 C2 N3 C4 . . 1.5(4) ?
N21 C2 N3 C3 . . .8(4) ?
N1 C2 N3 C3 . . -178.3(3) ?
C2 N3 C4 O4 . . 177.7(3) ?
C3 N3 C4 O4 . . -2.5(4) ?
C2 N3 C4 C5 . . -3.1(4) ?
C3 N3 C4 C5 . . 176.7(2) ?
O4 C4 C5 N5 . . 3.4(4) ?
N3 C4 C5 N5 . . -175.8(2) ?
O4 C4 C5 C6 . . -178.1(3) ?
N3 C4 C5 C6 . . 2.7(4) ?
C6 C5 N5 O5 . . 3.2(4) ?
C4 C5 N5 O5 . . -178.5(2) ?
C2 N1 C6 N6 . . 178.3(2) ?
C2 N1 C6 C5 . . -.9(4) ?
N5 C5 C6 N6 . . -1.7(4) ?
C4 C5 C6 N6 . . 180.0(3) ?
N5 C5 C6 N1 . . 177.5(3) ?
C4 C5 C6 N1 . . -.8(4) ?
